data_4032513
loop_
_publ_author_name
'Koga, Shinya'
'Ueki, Shuhei'
'Shimada, Masaki'
'Ishii, Ryoma'
'Kurihara, Yu'
'Yamanoi, Yoshinori'
'Yuasa, Junpei'
'Kawai, Tsuyoshi'
'Uchida, Taka-Aki'
'Iwamura, Munetaka'
'Nozaki, Koichi'
'Nishihara, Hiroshi'

_publ_section_title
;
 Access to Chiral Silicon Centers for Application to Circularly Polarized
 Luminescence Materials.
;
_journal_issue 12
_journal_name_full 'The Journal of organic chemistry'
_journal_page_first 6108
_journal_page_last 6117
_journal_paper_doi 10.1021/acs.joc.7b00583
_journal_volume 82
_journal_year 2017
_chemical_absolute_configuration ad
_chemical_formula_moiety 'C16 H20 O Si'
_chemical_formula_sum 'C16 H20 O Si'
_chemical_formula_weight 256.42
_space_group_IT_number 19
_symmetry_cell_setting orthorhombic
_symmetry_Int_Tables_number 19
_symmetry_space_group_name_Hall 'P 2ac 2ab'
_symmetry_space_group_name_H-M 'P 21 21 21'
_atom_sites_solution_hydrogens geom
_atom_sites_solution_primary direct
_atom_sites_solution_secondary difmap
_cell_angle_alpha 90.0000
_cell_angle_beta 90.0000
_cell_angle_gamma 90.0000
_cell_formula_units_Z 4
_cell_length_a 7.850(2)
_cell_length_b 9.900(3)
_cell_length_c 18.766(5)
_cell_measurement_reflns_used 4370
_cell_measurement_temperature 113
_cell_measurement_theta_max 27.47
_cell_measurement_theta_min 3.31
_cell_volume 1458.4(7)
_computing_cell_refinement CrystalClear
_computing_data_collection 'CrystalClear (Rigaku/MSC Inc., 2006)'
_computing_data_reduction CrystalClear
_computing_molecular_graphics 'CrystalStructure 4.0'
_computing_publication_material 'CrystalStructure 4.0 (Rigaku, 2010)'
_computing_structure_refinement 'SHELXL97 (Sheldrick, 2008)'
_computing_structure_solution 'SIR92 (Altomare, et al., 1994)'
_diffrn_ambient_temperature 113
_diffrn_detector_area_resol_mean 7.111
_diffrn_measured_fraction_theta_full 0.971
_diffrn_measured_fraction_theta_max 0.971
_diffrn_measurement_device_type 'Rigaku Saturn724'
_diffrn_measurement_method \w
_diffrn_radiation_type 'Mo K\a'
_diffrn_radiation_wavelength 0.71070
_diffrn_reflns_av_R_equivalents 0.0535
_diffrn_reflns_limit_h_max 9
_diffrn_reflns_limit_h_min -9
_diffrn_reflns_limit_k_max 11
_diffrn_reflns_limit_k_min -12
_diffrn_reflns_limit_l_max 24
_diffrn_reflns_limit_l_min -24
_diffrn_reflns_number 11593
_diffrn_reflns_theta_full 27.48
_diffrn_reflns_theta_max 27.48
_diffrn_standards_number 0
_exptl_absorpt_coefficient_mu 0.148
_exptl_absorpt_correction_T_max 0.980
_exptl_absorpt_correction_T_min 0.876
_exptl_absorpt_correction_type multi-scan
_exptl_absorpt_process_details 'REQAB (Rigaku, 1998)'
_exptl_crystal_colour colorless
_exptl_crystal_density_diffrn 1.168
_exptl_crystal_density_method 'not measured'
_exptl_crystal_description block
_exptl_crystal_F_000 552.00
_exptl_crystal_size_max 0.320
_exptl_crystal_size_mid 0.190
_exptl_crystal_size_min 0.140
_refine_diff_density_max 0.340
_refine_diff_density_min -0.340
_refine_ls_abs_structure_details 'Flack, H. D. (1983), Acta Cryst. A39, 876-881.  1374 Friedel Pairs'
_refine_ls_abs_structure_Flack -0.02(15)
_refine_ls_extinction_coef 0.031(7)
_refine_ls_extinction_method SHELXL
_refine_ls_goodness_of_fit_ref 1.055
_refine_ls_hydrogen_treatment constr
_refine_ls_number_parameters 166
_refine_ls_number_reflns 3252
_refine_ls_number_restraints 0
_refine_ls_R_factor_gt 0.0487
_refine_ls_shift/su_max 0.000
_refine_ls_structure_factor_coef Fsqd
_refine_ls_weighting_details 'w = 1/[\s^2^(Fo^2^)+(0.0490P)^2^+0.3707P] where P=(Fo^2^+2Fc^2^)/3'
_refine_ls_weighting_scheme calc
_refine_ls_wR_factor_ref 0.1108
_reflns_number_gt 3053
_reflns_number_total 3252
_reflns_threshold_expression F^2^>2.0\s(F^2^)
_cod_data_source_file jo7b00583_si_002.cif
_cod_data_source_block 20160115
_cod_depositor_comments 'Adding full bibliography for 4032513.cif.'
_cod_database_code 4032513

loop_
_symmetry_equiv_pos_site_id
_symmetry_equiv_pos_as_xyz
1 +X,+Y,+Z
2 1/2+X,1/2-Y,-Z
3 -X,1/2+Y,1/2-Z
4 1/2-X,-Y,1/2+Z

loop_
_atom_site_label
_atom_site_type_symbol
_atom_site_fract_x
_atom_site_fract_y
_atom_site_fract_z
_atom_site_U_iso_or_equiv
_atom_site_adp_type
_atom_site_occupancy
_atom_site_symmetry_multiplicity
_atom_site_calc_flag
_atom_site_refinement_flags
Si1 Si 0.30440(8) 0.57213(6) 0.30612(3) 0.02172(17) Uani 1.0 4 d .
O2 O 0.1970(3) 0.62614(15) 0.45327(8) 0.0272(4) Uani 1.0 4 d .
C3 C 0.5045(3) 0.5145(2) 0.35296(11) 0.0211(5) Uani 1.0 4 d .
C4 C 0.5088(3) 0.3967(3) 0.39552(11) 0.0240(5) Uani 1.0 4 d .
C5 C 0.6621(4) 0.3541(3) 0.42555(12) 0.0303(6) Uani 1.0 4 d .
C6 C 0.8106(4) 0.4245(3) 0.41434(12) 0.0324(6) Uani 1.0 4 d .
C7 C 0.8086(4) 0.5416(3) 0.37431(12) 0.0295(5) Uani 1.0 4 d .
C8 C 0.6579(3) 0.5874(3) 0.34330(11) 0.0234(5) Uani 1.0 4 d .
C9 C 0.3515(3) 0.3142(3) 0.41163(13) 0.0311(6) Uani 1.0 4 d .
C10 C 0.6650(4) 0.7161(3) 0.30039(13) 0.0296(6) Uani 1.0 4 d .
C11 C 0.3401(4) 0.5897(3) 0.20777(11) 0.0310(6) Uani 1.0 4 d .
C12 C 0.2200(3) 0.7359(3) 0.34346(12) 0.0238(5) Uani 1.0 4 d .
C13 C 0.1948(3) 0.8507(3) 0.30146(13) 0.0287(5) Uani 1.0 4 d .
C14 C 0.1282(3) 0.9686(3) 0.32972(14) 0.0346(6) Uani 1.0 4 d .
C15 C 0.0859(4) 0.9734(3) 0.40113(14) 0.0349(6) Uani 1.0 4 d .
C16 C 0.1076(4) 0.8618(3) 0.44478(13) 0.0300(6) Uani 1.0 4 d .
C17 C 0.1734(3) 0.7440(3) 0.41564(11) 0.0236(5) Uani 1.0 4 d .
C18 C 0.1409(4) 0.6236(3) 0.52573(12) 0.0359(7) Uani 1.0 4 d .
H1 H 0.2153 0.5013 0.3135 0.0261 Uiso 1.0 4 calc R
H5 H 0.6639 0.2751 0.4543 0.0364 Uiso 1.0 4 calc R
H6 H 0.9145 0.3927 0.4341 0.0388 Uiso 1.0 4 calc R
H7 H 0.9109 0.5914 0.3679 0.0354 Uiso 1.0 4 calc R
H9A H 0.3045 0.2783 0.3671 0.0373 Uiso 1.0 4 calc R
H9B H 0.2664 0.3716 0.4349 0.0373 Uiso 1.0 4 calc R
H9C H 0.3817 0.2392 0.4433 0.0373 Uiso 1.0 4 calc R
H10A H 0.7719 0.7636 0.3105 0.0355 Uiso 1.0 4 calc R
H10B H 0.5685 0.7740 0.3133 0.0355 Uiso 1.0 4 calc R
H10C H 0.6593 0.6945 0.2495 0.0355 Uiso 1.0 4 calc R
H11A H 0.4158 0.5175 0.1913 0.0372 Uiso 1.0 4 calc R
H11B H 0.3923 0.6776 0.1978 0.0372 Uiso 1.0 4 calc R
H11C H 0.2307 0.5833 0.1828 0.0372 Uiso 1.0 4 calc R
H13 H 0.2240 0.8478 0.2524 0.0345 Uiso 1.0 4 calc R
H14 H 0.1117 1.0455 0.3002 0.0415 Uiso 1.0 4 calc R
H15 H 0.0412 1.0546 0.4206 0.0418 Uiso 1.0 4 calc R
H16 H 0.0779 0.8659 0.4938 0.0360 Uiso 1.0 4 calc R
H18A H 0.1597 0.5333 0.5457 0.0431 Uiso 1.0 4 calc R
H18B H 0.0193 0.6455 0.5278 0.0431 Uiso 1.0 4 calc R
H18C H 0.2054 0.6901 0.5534 0.0431 Uiso 1.0 4 calc R

loop_
_atom_site_aniso_label
_atom_site_aniso_U_11
_atom_site_aniso_U_22
_atom_site_aniso_U_33
_atom_site_aniso_U_12
_atom_site_aniso_U_13
_atom_site_aniso_U_23
Si1 0.0223(4) 0.0235(3) 0.0194(3) -0.0018(3) 0.0001(3) 0.0004(3)
O2 0.0318(9) 0.0311(8) 0.0188(7) 0.0031(8) 0.0027(7) -0.0007(6)
C3 0.0236(12) 0.0233(11) 0.0164(10) -0.0006(10) 0.0020(9) -0.0022(8)
C4 0.0306(13) 0.0233(11) 0.0182(10) 0.0007(10) 0.0026(9) -0.0018(8)
C5 0.0392(16) 0.0289(12) 0.0228(11) 0.0044(11) -0.0051(10) -0.0013(9)
C6 0.0278(12) 0.0379(13) 0.0314(12) 0.0059(13) -0.0076(10) -0.0059(11)
C7 0.0225(12) 0.0374(13) 0.0286(11) -0.0020(11) -0.0007(10) -0.0072(10)
C8 0.0255(12) 0.0249(11) 0.0198(9) -0.0001(10) 0.0017(9) -0.0050(9)
C9 0.0379(16) 0.0306(12) 0.0247(11) -0.0038(11) 0.0046(10) 0.0052(10)
C10 0.0293(13) 0.0280(11) 0.0314(12) -0.0041(10) 0.0046(10) -0.0009(10)
C11 0.0359(14) 0.0345(13) 0.0227(11) -0.0023(12) -0.0012(10) -0.0004(10)
C12 0.0175(12) 0.0278(11) 0.0261(11) -0.0004(10) -0.0000(9) 0.0001(9)
C13 0.0266(12) 0.0291(12) 0.0305(12) -0.0019(11) 0.0009(11) 0.0036(10)
C14 0.0325(14) 0.0286(13) 0.0426(14) 0.0003(11) -0.0002(11) 0.0048(11)
C15 0.0323(14) 0.0268(13) 0.0456(16) 0.0023(11) -0.0003(12) -0.0053(11)
C16 0.0277(13) 0.0321(13) 0.0303(13) -0.0006(11) -0.0012(10) -0.0069(11)
C17 0.0211(12) 0.0251(11) 0.0245(10) -0.0026(10) -0.0019(9) -0.0011(9)
C18 0.0429(17) 0.0449(15) 0.0199(11) 0.0030(13) 0.0058(11) -0.0001(10)

loop_
_atom_type_symbol
_atom_type_description
_atom_type_scat_dispersion_real
_atom_type_scat_dispersion_imag
_atom_type_scat_source
C C 0.0033 0.0016
;
International Tables for Crystallography
(1992, Vol. C, Tables 4.2.6.8 and 6.1.1.4)
;
H H 0.0000 0.0000
;
International Tables for Crystallography
(1992, Vol. C, Table 6.1.1.4)
;
O O 0.0106 0.0060
;
International Tables for Crystallography
(1992, Vol. C, Tables 4.2.6.8 and 6.1.1.4)
;
Si Si 0.0817 0.0704
;
International Tables for Crystallography
(1992, Vol. C, Tables 4.2.6.8 and 6.1.1.4)
;

loop_
_geom_angle_atom_site_label_1
_geom_angle_atom_site_label_2
_geom_angle_atom_site_label_3
_geom_angle
_geom_angle_publ_flag
C3 Si1 C11 111.23(11) yes
C3 Si1 C12 112.26(10) yes
C11 Si1 C12 109.77(11) yes
C17 O2 C18 117.49(18) yes
Si1 C3 C4 122.14(17) yes
Si1 C3 C8 119.60(16) yes
C4 C3 C8 118.2(2) yes
C3 C4 C5 119.9(2) yes
C3 C4 C9 122.6(2) yes
C5 C4 C9 117.5(2) yes
C4 C5 C6 121.1(3) yes
C5 C6 C7 119.9(3) yes
C6 C7 C8 120.6(3) yes
C3 C8 C7 120.2(2) yes
C3 C8 C10 122.1(2) yes
C7 C8 C10 117.8(2) yes
Si1 C12 C13 122.64(18) yes
Si1 C12 C17 119.88(17) yes
C13 C12 C17 117.4(2) yes
C12 C13 C14 121.5(3) yes
C13 C14 C15 119.5(3) yes
C14 C15 C16 121.1(3) yes
C15 C16 C17 118.9(3) yes
O2 C17 C12 114.29(19) yes
O2 C17 C16 124.1(2) yes
C12 C17 C16 121.6(2) yes
C3 Si1 H1 107.799 no
C11 Si1 H1 107.795 no
C12 Si1 H1 107.799 no
C4 C5 H5 119.428 no
C6 C5 H5 119.433 no
C5 C6 H6 120.026 no
C7 C6 H6 120.029 no
C6 C7 H7 119.692 no
C8 C7 H7 119.693 no
C4 C9 H9A 109.476 no
C4 C9 H9B 109.474 no
C4 C9 H9C 109.468 no
H9A C9 H9B 109.476 no
H9A C9 H9C 109.467 no
H9B C9 H9C 109.466 no
C8 C10 H10A 109.474 no
C8 C10 H10B 109.472 no
C8 C10 H10C 109.467 no
H10A C10 H10B 109.473 no
H10A C10 H10C 109.474 no
H10B C10 H10C 109.467 no
Si1 C11 H11A 109.473 no
Si1 C11 H11B 109.462 no
Si1 C11 H11C 109.471 no
H11A C11 H11B 109.469 no
H11A C11 H11C 109.479 no
H11B C11 H11C 109.474 no
C12 C13 H13 119.233 no
C14 C13 H13 119.229 no
C13 C14 H14 120.263 no
C15 C14 H14 120.266 no
C14 C15 H15 119.472 no
C16 C15 H15 119.477 no
C15 C16 H16 120.564 no
C17 C16 H16 120.555 no
O2 C18 H18A 109.477 no
O2 C18 H18B 109.478 no
O2 C18 H18C 109.471 no
H18A C18 H18B 109.470 no
H18A C18 H18C 109.466 no
H18B C18 H18C 109.466 no

loop_
_geom_bond_atom_site_label_1
_geom_bond_atom_site_label_2
_geom_bond_distance
_geom_bond_publ_flag
Si1 C3 1.888(3) yes
Si1 C11 1.875(3) yes
Si1 C12 1.887(3) yes
O2 C17 1.376(3) yes
O2 C18 1.429(3) yes
C3 C4 1.414(3) yes
C3 C8 1.415(3) yes
C4 C5 1.394(4) yes
C4 C9 1.511(4) yes
C5 C6 1.374(4) yes
C6 C7 1.382(4) yes
C7 C8 1.394(4) yes
C8 C10 1.509(4) yes
C12 C13 1.397(4) yes
C12 C17 1.405(3) yes
C13 C14 1.384(4) yes
C14 C15 1.381(4) yes
C15 C16 1.386(4) yes
C16 C17 1.388(4) yes
Si1 H1 1.000 no
C5 H5 0.950 no
C6 H6 0.950 no
C7 H7 0.950 no
C9 H9A 0.980 no
C9 H9B 0.980 no
C9 H9C 0.980 no
C10 H10A 0.980 no
C10 H10B 0.980 no
C10 H10C 0.980 no
C11 H11A 0.980 no
C11 H11B 0.980 no
C11 H11C 0.980 no
C13 H13 0.950 no
C14 H14 0.950 no
C15 H15 0.950 no
C16 H16 0.950 no
C18 H18A 0.980 no
C18 H18B 0.980 no
C18 H18C 0.980 no

loop_
_geom_contact_atom_site_label_1
_geom_contact_atom_site_label_2
_geom_contact_distance
_geom_contact_publ_flag
_geom_contact_site_symmetry_2
Si1 O2 2.9363(18) no .
Si1 C9 3.252(3) no .
Si1 C10 3.171(3) no .
O2 C3 3.254(3) no .
O2 C4 3.511(3) no .
O2 C9 3.409(3) no .
C3 C6 2.809(4) no .
C4 C7 2.785(4) no .
C5 C8 2.778(4) no .
C8 C11 3.563(4) no .
C10 C11 3.331(4) no .
C10 C12 3.591(4) no .
C11 C13 3.327(4) no .
C12 C15 2.795(4) no .
C13 C16 2.777(4) no .
C14 C17 2.769(4) no .
C16 C18 2.818(4) no .
O2 C7 3.492(3) no 1_455
C7 O2 3.492(3) no 1_655
C7 C17 3.580(4) no 1_655
C17 C7 3.580(4) no 1_455
Si1 H9A 3.1263 no .
Si1 H9B 3.1421 no .
Si1 H10B 2.8829 no .
Si1 H10C 3.2182 no .
Si1 H13 2.9774 no .
O2 H1 2.9032 no .
O2 H9B 2.6013 no .
O2 H16 2.6620 no .
C3 H5 3.2856 no .
C3 H7 3.2915 no .
C3 H9A 2.8293 no .
C3 H9B 2.8039 no .
C3 H9C 3.3513 no .
C3 H10A 3.3348 no .
C3 H10B 2.7216 no .
C3 H10C 2.9018 no .
C3 H11A 3.1127 no .
C3 H11B 3.4442 no .
C4 H1 2.9582 no .
C4 H6 3.2660 no .
C5 H7 3.2412 no .
C5 H9A 3.1053 no .
C5 H9B 3.1157 no .
C5 H9C 2.4996 no .
C7 H5 3.2407 no .
C7 H10A 2.5194 no .
C7 H10B 3.1870 no .
C7 H10C 3.0249 no .
C8 H6 3.2678 no .
C8 H11A 3.4967 no .
C8 H11B 3.5496 no .
C9 H1 2.8226 no .
C9 H5 2.6079 no .
C10 H7 2.6179 no .
C10 H11A 3.4477 no .
C10 H11B 2.9044 no .
C11 H10B 3.2351 no .
C11 H10C 2.8229 no .
C11 H13 2.8389 no .
C12 H10B 2.8190 no .
C12 H11B 3.1043 no .
C12 H11C 3.3731 no .
C12 H14 3.2822 no .
C12 H16 3.2956 no .
C13 H1 3.4702 no .
C13 H10B 3.0386 no .
C13 H11B 3.0213 no .
C13 H11C 3.4708 no .
C13 H15 3.2448 no .
C14 H16 3.2667 no .
C15 H13 3.2430 no .
C16 H14 3.2656 no .
C16 H18B 2.7369 no .
C16 H18C 2.7631 no .
C17 H1 3.0910 no .
C17 H13 3.2563 no .
C17 H15 3.2470 no .
C17 H18A 3.2119 no .
C17 H18B 2.6155 no .
C17 H18C 2.6519 no .
C18 H9B 3.1778 no .
C18 H16 2.5215 no .
H1 H9A 2.5257 no .
H1 H9B 2.6462 no .
H1 H11A 2.7858 no .
H1 H11B 3.1132 no .
H1 H11C 2.5855 no .
H5 H6 2.3166 no .
H5 H9A 3.2608 no .
H5 H9B 3.2833 no .
H5 H9C 2.2527 no .
H6 H7 2.3277 no .
H7 H10A 2.2926 no .
H7 H10B 3.3971 no .
H7 H10C 3.1425 no .
H9B H18A 2.7543 no .
H10B H11B 2.7426 no .
H10B H13 3.0257 no .
H10C H11A 2.8135 no .
H10C H11B 2.3155 no .
H11B H13 2.3739 no .
H11C H13 2.9266 no .
H13 H14 2.3268 no .
H14 H15 2.3277 no .
H15 H16 2.3367 no .
H16 H18A 3.4928 no .
H16 H18B 2.3187 no .
H16 H18C 2.2979 no .
Si1 H7 3.3045 no 1_455
O2 H6 3.2236 no 1_455
O2 H7 2.7807 no 1_455
O2 H16 3.1512 no 2_566
O2 H18B 3.4113 no 2_566
C3 H11B 3.5621 no 3_645
C3 H13 3.3424 no 3_645
C3 H16 3.1628 no 2_566
C4 H11B 2.8937 no 3_645
C4 H13 3.5121 no 3_645
C4 H15 3.4929 no 2_566
C4 H16 3.1833 no 2_566
C5 H9B 3.5386 no 2_556
C5 H9C 3.1438 no 2_556
C5 H11B 2.9316 no 3_645
C5 H11C 3.4696 no 3_645
C5 H13 3.4570 no 3_645
C5 H15 3.1699 no 2_566
C5 H16 3.2266 no 2_566
C6 H9C 3.1741 no 2_556
C6 H11B 3.5971 no 3_645
C6 H13 3.2305 no 3_645
C6 H16 3.2581 no 2_566
C6 H18B 3.4648 no 1_655
C7 H1 3.4137 no 1_655
C7 H13 3.0656 no 3_645
C7 H14 3.3351 no 3_645
C7 H16 3.2007 no 2_566
C7 H18B 3.4768 no 1_655
C7 H18C 3.0900 no 2_566
C8 H13 3.1160 no 3_645
C8 H14 3.2711 no 3_645
C8 H16 3.1548 no 2_566
C8 H18C 2.9574 no 2_566
C9 H5 3.0473 no 2_456
C9 H6 3.5428 no 1_455
C9 H6 3.5803 no 2_456
C9 H10C 3.2488 no 3_645
C9 H11B 3.1761 no 3_645
C9 H15 3.5451 no 1_545
C10 H9A 3.2120 no 3_655
C10 H11A 3.0540 no 3_655
C10 H14 3.0813 no 3_645
C10 H18C 2.9133 no 2_566
C11 H5 3.5519 no 3_655
C11 H10A 3.3632 no 3_645
C11 H10B 3.2311 no 3_645
C11 H14 3.5760 no 3_545
C11 H18A 3.2765 no 4_564
C12 H7 2.8539 no 1_455
C12 H10A 3.5824 no 1_455
C12 H18B 3.5687 no 2_566
C13 H10A 3.4341 no 1_455
C13 H11A 3.4770 no 3_655
C14 H9A 3.4368 no 1_565
C14 H10A 3.4741 no 1_455
C14 H10C 3.1614 no 3_655
C14 H11C 3.0462 no 3_555
C15 H9A 3.5301 no 1_565
C15 H9C 3.5978 no 1_565
C15 H11C 3.1367 no 3_555
C15 H18A 3.4921 no 2_466
C15 H18C 3.5028 no 2_466
C16 H7 3.4109 no 1_455
C16 H18B 3.2737 no 2_566
C16 H18C 3.1984 no 2_466
C17 H7 2.7076 no 1_455
C17 H18B 3.1142 no 2_566
C18 H6 3.3679 no 1_455
C18 H7 3.4843 no 1_455
C18 H10A 3.4273 no 2_466
C18 H10B 3.2371 no 2_466
C18 H11A 3.4354 no 4_565
C18 H16 3.4509 no 2_566
H1 C7 3.4137 no 1_455
H1 H6 3.4433 no 1_455
H1 H7 2.7469 no 1_455
H1 H10A 3.3111 no 3_645
H1 H10C 3.4052 no 3_645
H1 H14 3.3665 no 3_545
H5 C9 3.0473 no 2_556
H5 C11 3.5519 no 3_645
H5 H6 3.3136 no 2_456
H5 H9A 3.5685 no 2_556
H5 H9B 2.6613 no 2_556
H5 H9C 2.5765 no 2_556
H5 H11B 3.0443 no 3_645
H5 H11C 3.3033 no 3_645
H5 H15 3.0465 no 2_566
H5 H18A 3.0536 no 2_556
H6 O2 3.2236 no 1_655
H6 C9 3.5428 no 1_655
H6 C9 3.5803 no 2_556
H6 C18 3.3679 no 1_655
H6 H1 3.4433 no 1_655
H6 H5 3.3136 no 2_556
H6 H9A 3.4981 no 1_655
H6 H9B 2.7702 no 1_655
H6 H9C 2.6574 no 2_556
H6 H15 3.5007 no 1_645
H6 H18A 3.1665 no 1_655
H6 H18B 3.1677 no 1_655
H7 Si1 3.3045 no 1_655
H7 O2 2.7807 no 1_655
H7 C12 2.8539 no 1_655
H7 C16 3.4109 no 1_655
H7 C17 2.7076 no 1_655
H7 C18 3.4843 no 1_655
H7 H1 2.7469 no 1_655
H7 H13 3.4678 no 3_645
H7 H14 3.1919 no 3_645
H7 H18B 3.1652 no 1_655
H7 H18C 3.0762 no 2_566
H9A C10 3.2120 no 3_645
H9A C14 3.4368 no 1_545
H9A C15 3.5301 no 1_545
H9A H5 3.5685 no 2_456
H9A H6 3.4981 no 1_455
H9A H10A 3.3902 no 3_645
H9A H10B 3.5293 no 3_645
H9A H10C 2.3576 no 3_645
H9A H11A 3.5621 no 3_645
H9A H11B 2.8531 no 3_645
H9A H14 3.0298 no 1_545
H9A H15 3.1912 no 1_545
H9B C5 3.5386 no 2_456
H9B H5 2.6613 no 2_456
H9B H6 2.7702 no 1_455
H9B H15 3.5409 no 2_566
H9C C5 3.1438 no 2_456
H9C C6 3.1741 no 2_456
H9C C15 3.5978 no 1_545
H9C H5 2.5765 no 2_456
H9C H6 2.6574 no 2_456
H9C H11B 3.2450 no 3_645
H9C H15 3.2659 no 1_545
H9C H15 3.5003 no 2_566
H9C H18A 3.4761 no 2_556
H10A C11 3.3632 no 3_655
H10A C12 3.5824 no 1_655
H10A C13 3.4341 no 1_655
H10A C14 3.4741 no 1_655
H10A C18 3.4273 no 2_566
H10A H1 3.3111 no 3_655
H10A H9A 3.3902 no 3_655
H10A H11A 2.9134 no 3_655
H10A H11C 3.1670 no 3_655
H10A H14 3.1339 no 3_645
H10A H18A 3.4785 no 2_566
H10A H18C 2.6459 no 2_566
H10B C11 3.2311 no 3_655
H10B C18 3.2371 no 2_566
H10B H9A 3.5293 no 3_655
H10B H11A 2.4152 no 3_655
H10B H11C 3.4444 no 3_655
H10B H18A 3.3402 no 2_566
H10B H18B 3.1113 no 2_566
H10B H18C 2.7456 no 2_566
H10C C9 3.2488 no 3_655
H10C C14 3.1614 no 3_645
H10C H1 3.4052 no 3_655
H10C H9A 2.3576 no 3_655
H10C H11A 3.4366 no 3_655
H10C H13 3.5523 no 3_645
H10C H14 2.5058 no 3_645
H11A C10 3.0540 no 3_645
H11A C13 3.4770 no 3_645
H11A C18 3.4354 no 4_564
H11A H9A 3.5621 no 3_655
H11A H10A 2.9134 no 3_645
H11A H10B 2.4152 no 3_645
H11A H10C 3.4366 no 3_645
H11A H13 3.4547 no 3_645
H11A H18A 2.8410 no 4_564
H11A H18B 3.5043 no 4_564
H11A H18C 3.4388 no 4_564
H11B C3 3.5621 no 3_655
H11B C4 2.8937 no 3_655
H11B C5 2.9316 no 3_655
H11B C6 3.5971 no 3_655
H11B C9 3.1761 no 3_655
H11B H5 3.0443 no 3_655
H11B H9A 2.8531 no 3_655
H11B H9C 3.2450 no 3_655
H11B H18A 3.5598 no 4_564
H11C C5 3.4696 no 3_655
H11C C14 3.0462 no 3_545
H11C C15 3.1367 no 3_545
H11C H5 3.3033 no 3_655
H11C H10A 3.1670 no 3_645
H11C H10B 3.4444 no 3_645
H11C H14 2.7318 no 3_545
H11C H15 2.8992 no 3_545
H11C H18A 2.9490 no 4_564
H13 C3 3.3424 no 3_655
H13 C4 3.5121 no 3_655
H13 C5 3.4570 no 3_655
H13 C6 3.2305 no 3_655
H13 C7 3.0656 no 3_655
H13 C8 3.1160 no 3_655
H13 H7 3.4678 no 3_655
H13 H10C 3.5523 no 3_655
H13 H11A 3.4547 no 3_655
H14 C7 3.3351 no 3_655
H14 C8 3.2711 no 3_655
H14 C10 3.0813 no 3_655
H14 C11 3.5760 no 3_555
H14 H1 3.3665 no 3_555
H14 H7 3.1919 no 3_655
H14 H9A 3.0298 no 1_565
H14 H10A 3.1339 no 3_655
H14 H10C 2.5058 no 3_655
H14 H11C 2.7318 no 3_555
H15 C4 3.4929 no 2_466
H15 C5 3.1699 no 2_466
H15 C9 3.5451 no 1_565
H15 H5 3.0465 no 2_466
H15 H6 3.5007 no 1_465
H15 H9A 3.1912 no 1_565
H15 H9B 3.5409 no 2_466
H15 H9C 3.2659 no 1_565
H15 H9C 3.5003 no 2_466
H15 H11C 2.8992 no 3_555
H15 H18A 3.1825 no 2_466
H16 O2 3.1512 no 2_466
H16 C3 3.1628 no 2_466
H16 C4 3.1833 no 2_466
H16 C5 3.2266 no 2_466
H16 C6 3.2581 no 2_466
H16 C7 3.2007 no 2_466
H16 C8 3.1548 no 2_466
H16 C18 3.4509 no 2_466
H16 H18A 3.5104 no 2_466
H16 H18B 3.4906 no 2_566
H16 H18C 3.1049 no 2_466
H18A C11 3.2765 no 4_565
H18A C15 3.4921 no 2_566
H18A H5 3.0536 no 2_456
H18A H6 3.1665 no 1_455
H18A H9C 3.4761 no 2_456
H18A H10A 3.4785 no 2_466
H18A H10B 3.3402 no 2_466
H18A H11A 2.8410 no 4_565
H18A H11B 3.5598 no 4_565
H18A H11C 2.9490 no 4_565
H18A H15 3.1825 no 2_566
H18A H16 3.5104 no 2_566
H18B O2 3.4113 no 2_466
H18B C6 3.4648 no 1_455
H18B C7 3.4768 no 1_455
H18B C12 3.5687 no 2_466
H18B C16 3.2737 no 2_466
H18B C17 3.1142 no 2_466
H18B H6 3.1677 no 1_455
H18B H7 3.1652 no 1_455
H18B H10B 3.1113 no 2_466
H18B H11A 3.5043 no 4_565
H18B H16 3.4906 no 2_466
H18B H18C 3.3226 no 2_466
H18C C7 3.0900 no 2_466
H18C C8 2.9574 no 2_466
H18C C10 2.9133 no 2_466
H18C C15 3.5028 no 2_566
H18C C16 3.1984 no 2_566
H18C H7 3.0762 no 2_466
H18C H10A 2.6459 no 2_466
H18C H10B 2.7456 no 2_466
H18C H11A 3.4388 no 4_565
H18C H16 3.1049 no 2_566
H18C H18B 3.3226 no 2_566

loop_
_geom_torsion_atom_site_label_1
_geom_torsion_atom_site_label_2
_geom_torsion_atom_site_label_3
_geom_torsion_atom_site_label_4
_geom_torsion
_geom_torsion_publ_flag
C11 Si1 C3 C4 -123.57(16) no
C11 Si1 C3 C8 53.75(18) no
C3 Si1 C12 C13 122.79(16) no
C3 Si1 C12 C17 -59.81(17) no
C12 Si1 C3 C4 112.99(16) no
C12 Si1 C3 C8 -69.70(17) no
C11 Si1 C12 C13 -1.5(2) no
C11 Si1 C12 C17 175.93(15) no
C18 O2 C17 C12 -175.57(18) no
C18 O2 C17 C16 3.7(3) no
Si1 C3 C4 C5 176.23(13) no
Si1 C3 C4 C9 -5.0(3) no
Si1 C3 C8 C7 -176.37(13) no
Si1 C3 C8 C10 4.2(3) no
C4 C3 C8 C7 1.1(3) no
C4 C3 C8 C10 -178.41(17) no
C8 C3 C4 C5 -1.1(3) no
C8 C3 C4 C9 177.64(17) no
C3 C4 C5 C6 -0.3(4) no
C9 C4 C5 C6 -179.12(18) no
C4 C5 C6 C7 1.8(4) no
C5 C6 C7 C8 -1.9(4) no
C6 C7 C8 C3 0.4(4) no
C6 C7 C8 C10 179.90(19) no
Si1 C12 C13 C14 178.15(14) no
Si1 C12 C17 O2 0.6(3) no
Si1 C12 C17 C16 -178.68(14) no
C13 C12 C17 O2 178.17(18) no
C13 C12 C17 C16 -1.1(4) no
C17 C12 C13 C14 0.7(4) no
C12 C13 C14 C15 0.2(4) no
C13 C14 C15 C16 -0.6(4) no
C14 C15 C16 C17 0.2(4) no
C15 C16 C17 O2 -178.5(2) no
C15 C16 C17 C12 0.7(4) no
